data_1524511
loop_
_publ_author_name
'Haupt, H.J.'
'Preut, H.'
'Wolfes, W.'

_publ_section_title
;
 Die Kristall- und Molekuelstruktur von dimeren
 Halogenobis(pentacarbonylrhenium)indium(III), ((Re (C O)5)2 In (mue-X)) 2
;
_journal_name_full 'Zeitschrift fuer Anorganische und Allgemeine Chemie'
_journal_page_first 93
_journal_page_last 99
_journal_volume 448
_journal_year 1979
_chemical_formula_sum 'C20 Br2 In2 O20 Re4'
_chemical_name_systematic '((Re (C O)5)2 In Br)2'
_space_group_IT_number 14
_symmetry_space_group_name_Hall '-P 2ybc'
_symmetry_space_group_name_H-M 'P 1 21/c 1'
_cell_angle_alpha 90
_cell_angle_beta 106
_cell_angle_gamma 90
_cell_formula_units_Z 4
_cell_length_a 10.548
_cell_length_b 13.108
_cell_length_c 26.192
_cell_volume 3481.103
_citation_journal_id_ASTM ZAACAB
_cod_data_source_file Haupt_ZAACAB_1979_543.cif
_cod_data_source_block C20Br2In2O20Re4
_cod_database_code 1524511

loop_
_symmetry_equiv_pos_as_xyz
x,y,z
-x,y+1/2,-z+1/2
-x,-y,-z
x,-y-1/2,z-1/2

loop_
_atom_site_label
_atom_site_type_symbol
_atom_site_fract_x
_atom_site_fract_y
_atom_site_fract_z
_atom_site_occupancy
_atom_site_U_iso_or_equiv
O12 O-2 0.567 0.118 -0.02 1 0.0
O5 O-2 0.961 0.227 0.415 1 0.0
C11 C+2 0.26 0.161 0.018 1 0.0
C2 C+2 0.914 0.475 0.342 1 0.0
C14 C+2 0.371 0.283 0.112 1 0.0
O8 O-2 0.748 0.049 0.352 1 0.0
O13 O-2 0.494 0.02 0.131 1 0.0
C9 C+2 0.468 0.157 0.253 1 0.0
O18 O-2 0.853 0.551 0.109 1 0.0
O16 O-2 0.109 0.399 0.02 1 0.0
C6 C+2 0.442 0.201 0.355 1 0.0
C15 C+2 0.393 0.336 0.018 1 0.0
O7 O-2 0.739 0.363 0.411 1 0.0
Re1 Re 0.0139 0.358 0.32438 1 0.0
C20 C+2 0.905 0.191 0.043 1 0.0
O10 O-2 0.395 0.423 0.262 1 0.0
C7 C+2 0.658 0.316 0.373 1 0.0
C13 C+2 0.478 0.086 0.104 1 0.0
O6 O-2 0.379 0.178 0.383 1 0.0
In1 In+1 0.7596 0.2942 0.2694 1 0.0
Br2 Br-1 0.7789 0.1526 0.1937 1 0.0
O11 O-2 0.153 0.135 -0.001 1 0.0
Re2 Re 0.5607 0.2358 0.31513 1 0.0
C12 C+2 0.514 0.15 0.009 1 0.0
C5 C+2 0.982 0.277 0.381 1 0.0
C17 C+2 0.746 0.359 0.001 1 0.0
Re3 Re 0.8887 0.332 0.06766 1 0.0
In2 In+1 0.6787 0.2802 0.1084 1 0.0
O9 O-2 0.411 0.115 0.216 1 0.0
O15 O-2 0.399 0.413 -0.006 1 0.0
C19 C+2 0.999 0.295 0.141 1 0.0
O19 O-2 0.078 0.27 0.178 1 0.0
C4 C+2 0.091 0.239 0.3 1 0.0
O1 O-2 0.28 0.428 0.396 1 0.0
O17 O-2 0.674 0.373 -0.038 1 0.0
O3 O-2 0.02 0.474 0.22 1 0.0
C3 C+2 0.012 0.433 0.261 1 0.0
O14 O-2 0.335 0.321 0.146 1 0.0
C1 C+2 0.181 0.402 0.371 1 0.0
O2 O-2 0.867 0.545 0.36 1 0.0
O20 O-2 0.883 0.102 0.036 1 0.0
Re4 Re 0.4243 0.2118 0.05744 1 0.0
C18 C+2 0.86 0.472 0.095 1 0.0
Br1 Br-1 0.662 0.4232 0.1839 1 0.0
C8 C+2 0.677 0.119 0.34 1 0.0
O4 O-2 0.131 0.168 0.279 1 0.0
C16 C+2 0.026 0.374 0.037 1 0.0
C10 C+2 0.46 0.358 0.283 1 0.0
